data_4001470
loop_
_publ_author_name
'Takahashi, Yukari'
'Obara, Rena'
'Nakagawa, Kohei'
'Nakano, Masayuki'
'Tokita, Jun-ya'
'Inabe, Tamotsu'

_publ_section_title
;
 Tunable Charge Transport in Soluble Organic--Inorganic Hybrid
 Semiconductors
;
_journal_issue 25
_journal_name_full 'Chemistry of Materials'
_journal_page_first 6312
_journal_paper_doi 10.1021/cm702405c
_journal_volume 19
_journal_year 2007
_chemical_formula_sum 'C8 H20 I4 N2 O4 Sn'
_chemical_formula_weight 834.57
_space_group_IT_number 61
_symmetry_cell_setting orthorhombic
_symmetry_Int_Tables_number 61
_symmetry_space_group_name_Hall '-P 2ac 2ab'
_symmetry_space_group_name_H-M 'P b c a'
_cell_angle_alpha 90
_cell_angle_beta 90
_cell_angle_gamma 90
_cell_formula_units_Z 4
_cell_length_a 8.8871(3)
_cell_length_b 9.2148(3)
_cell_length_c 24.1897(9)
_cell_measurement_reflns_used 23632
_cell_measurement_temperature 273.2
_cell_measurement_theta_max 27.4
_cell_measurement_theta_min 2.2
_cell_volume 1980.96(12)
_computing_cell_refinement PROCESS-AUTO
_computing_data_collection PROCESS-AUTO
_computing_data_reduction 'teXsan Ver. 1.11'
_computing_publication_material 'teXsan Ver. 1.11'
_computing_structure_refinement 'teXsan Ver. 1.10'
_computing_structure_solution SIR92
_diffrn_detector_area_resol_mean 10.00
_diffrn_measured_fraction_theta_full 0.9995
_diffrn_measured_fraction_theta_max 0.9995
_diffrn_measurement_device_type 'Rigaku RAXIS-RAPID Imaging Plate'
_diffrn_measurement_method \w
_diffrn_radiation_type 'Mo K\a'
_diffrn_radiation_wavelength 0.7107
_diffrn_reflns_av_R_equivalents 0.064
_diffrn_reflns_limit_h_max 10
_diffrn_reflns_limit_h_min -11
_diffrn_reflns_limit_k_max 11
_diffrn_reflns_limit_k_min -11
_diffrn_reflns_limit_l_max 31
_diffrn_reflns_limit_l_min -31
_diffrn_reflns_number 17002
_diffrn_reflns_theta_full 27.40
_diffrn_reflns_theta_max 27.40
_exptl_absorpt_coefficient_mu 7.535
_exptl_absorpt_correction_T_max 0.471
_exptl_absorpt_correction_T_min 0.234
_exptl_absorpt_correction_type multi-scan
_exptl_absorpt_process_details '(Higashi, 1995)'
_exptl_crystal_colour brown
_exptl_crystal_density_diffrn 2.798
_exptl_crystal_density_method 'not measured'
_exptl_crystal_description platelet
_exptl_crystal_size_max 0.500
_exptl_crystal_size_mid 0.400
_exptl_crystal_size_min 0.100
_refine_diff_density_max 1.18
_refine_diff_density_min -0.94
_refine_ls_extinction_method none
_refine_ls_goodness_of_fit_ref 1.613
_refine_ls_number_parameters 88
_refine_ls_number_reflns 2253
_refine_ls_R_factor_gt 0.0492
_refine_ls_shift/su_max 0.0201
_refine_ls_structure_factor_coef Fsqd
_refine_ls_weighting_details 'w = 1/[\s^2^(Fo^2^) + (0.05000(Max(Fo^2^,0) + 2Fc^2^)/3)^2^]'
_refine_ls_weighting_scheme calc
_refine_ls_wR_factor_ref 0.1457
_reflns_number_gt 1544
_reflns_number_total 2253
_reflns_threshold_expression F^2^>2.0\s(F^2^)
_cod_data_source_file cm702405c-file002.cif
_cod_data_source_block GABA
_cod_original_cell_volume 1980.9(1)
_cod_original_sg_symbol_H-M 'P 21/b 21/c 21/a'
_cod_original_formula_sum 'C8 H20 I4 N2 O4 Sn '
_cod_database_code 4001470

loop_
_symmetry_equiv_pos_as_xyz
x,y,z
1/2+x,1/2-y,-z
-x,1/2+y,1/2-z
1/2-x,-y,1/2+z
-x,-y,-z
1/2-x,1/2+y,z
x,1/2-y,1/2+z
1/2+x,y,1/2-z

loop_
_atom_site_label
_atom_site_type_symbol
_atom_site_fract_x
_atom_site_fract_y
_atom_site_fract_z
_atom_site_U_iso_or_equiv
_atom_site_adp_type
_atom_site_occupancy
_atom_site_calc_flag
_atom_site_refinement_flags
I(1) I -0.20549(10) 0.29050(10) 0.00131(3) 0.0423(2) Uani 1.00 d .
I(2) I 0.02054(8) 0.02915(9) 0.12784(3) 0.0372(2) Uani 1.00 d .
Sn(1) Sn 0.0000 0.0000 0.0000 0.0281(3) Uani 1.00 d S
O(1) O 0.4593(8) 0.3010(10) 0.2632(3) 0.038(2) Uani 1.00 d .
O(2) O 0.6959(8) 0.3241(10) 0.2808(3) 0.037(2) Uani 1.00 d .
N(1) N 0.4201(10) -0.073(1) 0.1055(4) 0.035(3) Uani 1.00 d .
C(1) C 0.553(1) 0.011(1) 0.1262(4) 0.029(3) Uani 1.00 d .
C(2) C 0.497(1) 0.116(1) 0.1722(4) 0.028(3) Uani 1.00 d .
C(3) C 0.630(1) 0.178(1) 0.2017(5) 0.036(3) Uani 1.00 d .
C(4) C 0.585(1) 0.272(1) 0.2507(5) 0.031(3) Uani 1.00 d .

loop_
_atom_site_aniso_label
_atom_site_aniso_U_11
_atom_site_aniso_U_22
_atom_site_aniso_U_33
_atom_site_aniso_U_12
_atom_site_aniso_U_13
_atom_site_aniso_U_23
I(1) 0.0390(5) 0.0406(5) 0.0472(5) 0.0033(4) -0.0100(3) -0.0024(5)
I(2) 0.0417(4) 0.0383(4) 0.0317(4) 0.0033(4) 0.0024(3) 0.0026(4)
Sn(1) 0.0275(5) 0.0286(6) 0.0282(5) 0.0018(4) -0.0032(4) -0.0007(4)
O(1) 0.020(4) 0.047(5) 0.049(5) 0.001(4) -0.002(4) 0.002(4)
O(2) 0.022(4) 0.053(6) 0.036(4) 0.001(4) -0.007(3) -0.013(4)
N(1) 0.027(5) 0.040(6) 0.037(5) 0.001(4) -0.014(4) -0.020(5)
C(1) 0.026(5) 0.050(8) 0.012(4) -0.012(5) 0.000(4) -0.008(5)
C(2) 0.033(6) 0.026(5) 0.024(5) -0.011(5) 0.001(4) -0.008(4)
C(3) 0.031(6) 0.031(6) 0.047(7) 0.001(5) -0.002(5) -0.017(6)
C(4) 0.024(5) 0.035(6) 0.032(6) -0.004(5) -0.027(5) 0.002(6)

loop_
_atom_type_symbol
_atom_type_description
_atom_type_scat_dispersion_real
_atom_type_scat_dispersion_imag
_atom_type_scat_source
C C 0.003 0.002
;International Tables for Crystallography
(1992, Vol. C, Tables 4.2.6.8 and 6.1.1.1)
;
H H 0.000 0.000
;International Tables for Crystallography
(1992, Vol. C, Table 6.1.1.2)
;
O O 0.011 0.006
;International Tables for Crystallography
(1992, Vol. C, Tables 4.2.6.8 and 6.1.1.1)
;
N N 0.006 0.003
;International Tables for Crystallography
(1992, Vol. C, Tables 4.2.6.8 and 6.1.1.1)
;
Sn Sn -0.654 1.425
;International Tables for Crystallography
(1992, Vol. C, Tables 4.2.6.8 and 6.1.1.1)
;
I I -0.474 1.812
;International Tables for Crystallography
(1992, Vol. C, Tables 4.2.6.8 and 6.1.1.1)
;

loop_
_geom_angle_atom_site_label_1
_geom_angle_atom_site_label_2
_geom_angle_atom_site_label_3
_geom_angle
_geom_angle_site_symmetry_1
_geom_angle_site_symmetry_3
_geom_angle_publ_flag
Sn(1) I(1) Sn(1) 160.68(3) . 2_455 yes
I(1) Sn(1) I(1) 87.896(5) . 2_555 yes
I(1) Sn(1) I(1) 180.0 . 5_555 yes
I(1) Sn(1) I(1) 92.104(5) . 6_445 yes
I(1) Sn(1) I(2) 87.25(2) . . yes
I(1) Sn(1) I(2) 92.75(2) . 5_555 yes
I(1) Sn(1) I(1) 92.104(5) 2_555 5_555 yes
I(1) Sn(1) I(1) 180.0 2_555 6_445 yes
I(1) Sn(1) I(2) 84.90(2) 2_555 . yes
I(1) Sn(1) I(2) 95.10(2) 2_555 5_555 yes
I(1) Sn(1) I(1) 87.896(5) 5_555 6_445 yes
I(1) Sn(1) I(2) 92.75(2) 5_555 . yes
I(1) Sn(1) I(2) 87.25(2) 5_555 5_555 yes
I(1) Sn(1) I(2) 95.10(2) 6_445 . yes
I(1) Sn(1) I(2) 84.90(2) 6_445 5_555 yes
I(2) Sn(1) I(2) 180.0 . 5_555 yes
N(1) C(1) C(2) 107.8(8) . . yes
C(1) C(2) C(3) 108.6(9) . . yes
C(2) C(3) C(4) 112.1(9) . . yes
O(1) C(4) O(2) 118(1) . . yes
O(1) C(4) C(3) 125.2(9) . . yes
O(2) C(4) C(3) 115(1) . . yes

loop_
_geom_bond_atom_site_label_1
_geom_bond_atom_site_label_2
_geom_bond_distance
_geom_bond_site_symmetry_2
_geom_bond_publ_flag
I(1) Sn(1) 3.2407(8) . yes
I(1) Sn(1) 3.2524(8) 2_455 yes
I(2) Sn(1) 3.1094(8) . yes
O(1) C(4) 1.18(1) . yes
O(2) C(4) 1.32(1) . yes
N(1) C(1) 1.50(1) . yes
C(1) C(2) 1.56(1) . yes
C(2) C(3) 1.50(1) . yes
C(3) C(4) 1.53(2) . yes
